data_2008319
loop_
_publ_author_name
'Molloy, Kieran C.'
'Mahon, Mary F.'
'Barret, Marie C.'

_publ_section_title
;(1-Phenyl-1<i>H</i>-1,2,3,4-tetrazole-5-thiolato-<i>S</i>)bis(triphenylphosphine)silver(I)
 methanol solvate
;
_journal_issue 4
_journal_name_full 'Acta Crystallographica Section C'
_journal_page_first 555
_journal_page_last 557
_journal_paper_doi 10.1107/S0108270199000311
_journal_volume 55
_journal_year 1999
_chemical_formula_iupac '[Ag (C7 H5 N4 S)(C18 H15 P)2], C H4 O'
_chemical_formula_moiety 'C44 H39 Ag N4 O P2 S'
_chemical_formula_sum 'C44 H39 Ag N4 O P2 S'
_chemical_formula_weight 841.66
_chemical_name_systematic
;
bis-triphenylphosphane silver 1-phenyltetrazolethiolate
;
_space_group_IT_number 2
_symmetry_cell_setting triclinic
_symmetry_space_group_name_Hall '-P 1'
_symmetry_space_group_name_H-M 'P -1'
_audit_creation_method SHELXL
_cell_angle_alpha 68.54(3)
_cell_angle_beta 85.85(2)
_cell_angle_gamma 76.48(2)
_cell_formula_units_Z 2
_cell_length_a 10.203(2)
_cell_length_b 13.047(4)
_cell_length_c 15.990(5)
_cell_measurement_reflns_used 25
_cell_measurement_temperature 170(2)
_cell_measurement_theta_max 17.5
_cell_measurement_theta_min 16.8
_cell_volume 1925.9(10)
_computing_cell_refinement 'CELDIM in CAD-4-PC Software'
_computing_data_collection 'CAD-4-PC Software (Enraf-Nonius, 1992)'
_computing_data_reduction 'XCAD (McArdle & Higgins, 1995)'
_computing_molecular_graphics 'ORTEX (McArdle, 1995)'
_computing_publication_material SHELXL93
_computing_structure_refinement 'SHELXL93 (Sheldrick, 1993)'
_computing_structure_solution 'SHELXS86 (Sheldrick, 1990)'
_diffrn_ambient_temperature 170(2)
_diffrn_measurement_device 'Enraf-Nonius CAD-4'
_diffrn_measurement_method \q/2\q
_diffrn_radiation_monochromator graphite
_diffrn_radiation_source 'fine-focus sealed tube'
_diffrn_radiation_type 'Mo K\a'
_diffrn_radiation_wavelength 0.71069
_diffrn_reflns_av_R_equivalents 0.017
_diffrn_reflns_av_sigmaI/netI 0.0416
_diffrn_reflns_limit_h_max 12
_diffrn_reflns_limit_h_min 0
_diffrn_reflns_limit_k_max 15
_diffrn_reflns_limit_k_min -15
_diffrn_reflns_limit_l_max 19
_diffrn_reflns_limit_l_min -18
_diffrn_reflns_number 7190
_diffrn_reflns_theta_max 25.01
_diffrn_reflns_theta_min 2.05
_diffrn_standards_decay_% 0
_diffrn_standards_interval_count 80
_diffrn_standards_interval_time 150
_diffrn_standards_number 3
_exptl_absorpt_coefficient_mu 0.702
_exptl_absorpt_correction_type none
_exptl_crystal_colour colourless
_exptl_crystal_density_diffrn 1.453
_exptl_crystal_density_method 'not measured'
_exptl_crystal_description block
_exptl_crystal_F_000 864
_exptl_crystal_size_max 0.2
_exptl_crystal_size_mid 0.2
_exptl_crystal_size_min 0.2
_refine_diff_density_max 0.76
_refine_diff_density_min -0.70
_refine_ls_extinction_method none
_refine_ls_goodness_of_fit_all 1.015
_refine_ls_goodness_of_fit_obs 1.088
_refine_ls_hydrogen_treatment constr
_refine_ls_matrix_type full
_refine_ls_number_parameters 480
_refine_ls_number_reflns 6772
_refine_ls_number_restraints 0
_refine_ls_restrained_S_all 1.023
_refine_ls_restrained_S_obs 1.088
_refine_ls_R_factor_all 0.049
_refine_ls_R_factor_obs 0.029
_refine_ls_shift/esd_max 0.005
_refine_ls_shift/esd_mean 0.000
_refine_ls_structure_factor_coef Fsqd
_refine_ls_weighting_details 'w = 1/[\s^2^(Fo^2^)+(0.0378P)^2^+0.7153P] where P = (Fo^2^+2Fc^2^)/3'
_refine_ls_weighting_scheme calc
_refine_ls_wR_factor_all 0.071
_refine_ls_wR_factor_obs 0.065
_reflns_number_observed 5249
_reflns_number_total 6775
_reflns_observed_criterion I>2\s(I)
_cod_data_source_file bm1275.cif
_cod_data_source_block bm1275
_cod_depositor_comments
;
The following automatic conversions were performed:
'_symmetry_cell_setting' value 'Triclinic' changed to 'triclinic'
according to '/home/saulius/struct/CIF-dictionaries/cif_core.dic'
dictionary named 'cif_core.dic' version 2.4.1 from 2010-06-29.

Automatic conversion script
Id: cif_fix_enum 1527 2010-12-29 10:47:43Z saulius 

The following automatic conversions were performed:

'_refine_ls_weighting_scheme' value 'calc w =
1/[\s^2^(Fo^2^)+(0.0378P)^2^+0.7153P] where P = (Fo^2^+2Fc^2^)/3' was
changed to 'calc'. New tag '_refine_ls_weighting_details' was
created. The value of the new tag was set to 'w =
1/[\s^2^(Fo^2^)+(0.0378P)^2^+0.7153P] where P = (Fo^2^+2Fc^2^)/3'.

Automatic conversion script
Id: cif_fix_values 3143 2015-03-26 13:38:13Z robertas 
;
_cod_original_cell_volume 1925.9(9)
_cod_database_code 2008319

loop_
_symmetry_equiv_pos_as_xyz
'x, y, z'
'-x, -y, -z'

loop_
_atom_site_aniso_label
_atom_site_aniso_U_11
_atom_site_aniso_U_22
_atom_site_aniso_U_33
_atom_site_aniso_U_12
_atom_site_aniso_U_13
_atom_site_aniso_U_23
Ag1 0.01594(11) 0.01473(11) 0.01812(11) -0.00394(8) 0.00091(8) -0.00560(8)
P1 0.0170(4) 0.0137(3) 0.0174(3) -0.0043(3) 0.0009(3) -0.0054(3)
P2 0.0155(4) 0.0156(3) 0.0171(3) -0.0036(3) 0.0000(3) -0.0066(3)
S1 0.0167(4) 0.0181(4) 0.0257(4) -0.0039(3) 0.0026(3) -0.0034(3)
N1 0.0191(12) 0.0155(12) 0.0201(12) -0.0026(10) -0.0015(10) -0.0043(10)
N2 0.0235(14) 0.0200(13) 0.0318(14) 0.0014(11) 0.0001(11) -0.0067(11)
N3 0.0234(14) 0.0243(14) 0.0333(14) 0.0007(11) 0.0019(12) -0.0080(11)
N4 0.0163(12) 0.0254(13) 0.0225(12) -0.0017(10) 0.0008(10) -0.0071(10)
C1 0.0180(14) 0.0167(14) 0.0164(13) 0.0005(11) -0.0018(11) -0.0046(11)
C2 0.033(2) 0.0184(15) 0.025(2) -0.0092(13) 0.0042(13) -0.0072(12)
C3 0.035(2) 0.022(2) 0.036(2) -0.0023(14) 0.0026(15) -0.0147(14)
C4 0.023(2) 0.038(2) 0.030(2) -0.0021(14) 0.0030(13) -0.0216(15)
C5 0.023(2) 0.033(2) 0.0230(15) -0.0091(13) 0.0026(12) -0.0105(13)
C6 0.0201(15) 0.0194(14) 0.0194(14) -0.0032(12) -0.0030(12) -0.0062(12)
C7 0.0199(14) 0.0145(13) 0.0152(13) -0.0044(11) -0.0002(11) -0.0020(11)
C8 0.026(2) 0.0217(15) 0.030(2) -0.0055(13) 0.0008(13) -0.0123(13)
C9 0.031(2) 0.034(2) 0.038(2) -0.0119(15) -0.0024(14) -0.0205(15)
C10 0.022(2) 0.034(2) 0.036(2) -0.0083(14) -0.0068(14) -0.0075(15)
C11 0.019(2) 0.024(2) 0.035(2) 0.0001(13) -0.0029(13) -0.0098(13)
C12 0.022(2) 0.0217(15) 0.0248(15) -0.0039(13) -0.0007(12) -0.0098(12)
C13 0.0213(15) 0.0121(13) 0.0182(13) -0.0041(11) 0.0014(11) -0.0065(11)
C14 0.021(2) 0.0186(14) 0.0213(14) -0.0042(12) -0.0014(12) -0.0054(12)
C15 0.033(2) 0.024(2) 0.0238(15) -0.0106(14) 0.0041(13) -0.0073(13)
C16 0.039(2) 0.021(2) 0.0178(14) -0.0096(14) -0.0002(13) -0.0042(12)
C17 0.030(2) 0.024(2) 0.026(2) -0.0019(14) -0.0097(13) -0.0060(13)
C18 0.021(2) 0.0225(15) 0.0263(15) -0.0060(12) -0.0005(12) -0.0097(12)
C19 0.0186(14) 0.0165(14) 0.0228(14) -0.0031(11) -0.0010(11) -0.0112(11)
C20 0.0207(15) 0.0176(14) 0.0219(14) -0.0056(12) 0.0025(12) -0.0058(12)
C21 0.018(2) 0.027(2) 0.031(2) -0.0086(13) 0.0052(13) -0.0133(13)
C22 0.021(2) 0.030(2) 0.034(2) -0.0036(13) -0.0067(13) -0.0152(14)
C23 0.026(2) 0.035(2) 0.0206(15) -0.0066(14) -0.0043(13) -0.0077(13)
C24 0.022(2) 0.030(2) 0.0211(14) -0.0072(13) 0.0027(12) -0.0088(13)
C25 0.0131(13) 0.0191(14) 0.0193(13) -0.0021(11) 0.0001(11) -0.0064(11)
C26 0.028(2) 0.0221(15) 0.0234(15) -0.0070(13) 0.0025(12) -0.0111(12)
C27 0.032(2) 0.024(2) 0.028(2) -0.0059(14) 0.0003(14) -0.0051(13)
C28 0.036(2) 0.029(2) 0.0199(15) -0.0056(15) -0.0012(13) -0.0005(13)
C29 0.041(2) 0.036(2) 0.0201(15) -0.009(2) -0.0001(14) -0.0126(14)
C30 0.026(2) 0.0211(15) 0.0251(15) -0.0049(13) -0.0005(13) -0.0090(12)
C31 0.0202(15) 0.0185(14) 0.0152(13) -0.0075(12) 0.0015(11) -0.0059(11)
C32 0.021(2) 0.0210(15) 0.030(2) -0.0030(12) -0.0016(13) -0.0116(13)
C33 0.022(2) 0.031(2) 0.034(2) -0.0122(14) 0.0000(13) -0.0111(14)
C34 0.041(2) 0.0197(15) 0.0217(15) -0.0153(14) -0.0007(13) -0.0062(12)
C35 0.035(2) 0.0165(14) 0.028(2) -0.0046(13) 0.0024(14) -0.0083(12)
C36 0.022(2) 0.0220(15) 0.0252(15) -0.0041(13) 0.0001(12) -0.0093(12)
C37 0.0166(14) 0.0211(14) 0.0176(13) -0.0068(12) -0.0017(11) -0.0060(11)
C38 0.0180(14) 0.0249(15) 0.0125(13) -0.0063(12) -0.0029(11) -0.0029(11)
C39 0.023(2) 0.029(2) 0.0168(14) -0.0079(13) -0.0024(12) -0.0046(12)
C40 0.020(2) 0.044(2) 0.0211(15) -0.0040(14) 0.0009(12) -0.0097(14)
C41 0.021(2) 0.056(2) 0.0176(15) -0.013(2) 0.0031(13) 0.0007(15)
C42 0.030(2) 0.039(2) 0.0202(15) -0.019(2) -0.0025(13) 0.0063(14)
C43 0.030(2) 0.023(2) 0.0184(14) -0.0089(13) -0.0039(13) 0.0000(12)
O1 0.049(2) 0.052(2) 0.127(3) 0.0134(15) -0.026(2) -0.050(2)
C44 0.044(2) 0.065(3) 0.077(3) -0.003(2) 0.001(2) -0.034(2)

loop_
_atom_site_label
_atom_site_fract_x
_atom_site_fract_y
_atom_site_fract_z
_atom_site_U_iso_or_equiv
_atom_site_thermal_displace_type
_atom_site_calc_flag
_atom_site_refinement_flags
_atom_site_occupancy
_atom_site_disorder_group
_atom_site_type_symbol
Ag1 0.16336(2) 0.23062(2) 0.214782(14) 0.01630(7) Uani d . 1 . Ag
P1 0.20581(7) 0.40232(6) 0.22620(4) 0.01599(15) Uani d . 1 . P
P2 0.29134(7) 0.12950(6) 0.12066(4) 0.0158(2) Uani d . 1 . P
S1 -0.02730(7) 0.14968(6) 0.29710(5) 0.0216(2) Uani d . 1 . S
N1 0.0062(2) -0.0756(2) 0.40368(15) 0.0190(5) Uani d . 1 . N
N2 0.1026(3) -0.1733(2) 0.4213(2) 0.0270(6) Uani d . 1 . N
N3 0.2033(3) -0.1463(2) 0.3726(2) 0.0288(6) Uani d . 1 . N
N4 0.1798(2) -0.0341(2) 0.3227(2) 0.0224(5) Uani d . 1 . N
C1 0.0877(3) 0.4686(2) 0.2925(2) 0.0181(6) Uani d . 1 . C
C2 0.0820(3) 0.5784(2) 0.2879(2) 0.0255(7) Uani d . 1 . C
H2 0.1407(3) 0.6209(2) 0.2489(2) 0.031 Uiso calc R 1 . H
C3 -0.0083(3) 0.6257(3) 0.3394(2) 0.0308(7) Uani d . 1 . C
H3 -0.0112(3) 0.7003(3) 0.3363(2) 0.037 Uiso calc R 1 . H
C4 -0.0947(3) 0.5639(3) 0.3958(2) 0.0290(7) Uani d . 1 . C
H4 -0.1568(3) 0.5963(3) 0.4315(2) 0.035 Uiso calc R 1 . H
C5 -0.0907(3) 0.4554(3) 0.4003(2) 0.0255(7) Uani d . 1 . C
H5 -0.1498(3) 0.4131(3) 0.4390(2) 0.031 Uiso calc R 1 . H
C6 -0.0003(3) 0.4085(2) 0.3483(2) 0.0199(6) Uani d . 1 . C
H6 0.0014(3) 0.3343(2) 0.3509(2) 0.024 Uiso calc R 1 . H
C7 0.3745(3) 0.3802(2) 0.2692(2) 0.0174(6) Uani d . 1 . C
C8 0.4094(3) 0.4381(2) 0.3190(2) 0.0249(6) Uani d . 1 . C
H8 0.3432(3) 0.4952(2) 0.3313(2) 0.030 Uiso calc R 1 . H
C9 0.5402(3) 0.4127(3) 0.3506(2) 0.0313(7) Uani d . 1 . C
H9 0.5630(3) 0.4520(3) 0.3851(2) 0.038 Uiso calc R 1 . H
C10 0.6379(3) 0.3306(3) 0.3325(2) 0.0313(7) Uani d . 1 . C
H10 0.7274(3) 0.3138(3) 0.3544(2) 0.038 Uiso calc R 1 . H
C11 0.6055(3) 0.2732(2) 0.2827(2) 0.0269(7) Uani d . 1 . C
H11 0.6727(3) 0.2174(2) 0.2695(2) 0.032 Uiso calc R 1 . H
C12 0.4744(3) 0.2974(2) 0.2519(2) 0.0226(6) Uani d . 1 . C
H12 0.4520(3) 0.2568(2) 0.2184(2) 0.027 Uiso calc R 1 . H
C13 0.2007(3) 0.5150(2) 0.1163(2) 0.0169(6) Uani d . 1 . C
C14 0.3164(3) 0.5490(2) 0.0743(2) 0.0209(6) Uani d . 1 . C
H14 0.4004(3) 0.5189(2) 0.1057(2) 0.025 Uiso calc R 1 . H
C15 0.3088(3) 0.6270(2) -0.0134(2) 0.0267(7) Uani d . 1 . C
H15 0.3879(3) 0.6495(2) -0.0417(2) 0.032 Uiso calc R 1 . H
C16 0.1871(3) 0.6717(2) -0.0595(2) 0.0263(7) Uani d . 1 . C
H16 0.1822(3) 0.7245(2) -0.1194(2) 0.032 Uiso calc R 1 . H
C17 0.0722(3) 0.6391(2) -0.0178(2) 0.0275(7) Uani d . 1 . C
H17 -0.0119(3) 0.6704(2) -0.0491(2) 0.033 Uiso calc R 1 . H
C18 0.0786(3) 0.5611(2) 0.0694(2) 0.0228(6) Uani d . 1 . C
H18 -0.0010(3) 0.5391(2) 0.0971(2) 0.027 Uiso calc R 1 . H
C19 0.4672(3) 0.0773(2) 0.1575(2) 0.0182(6) Uani d . 1 . C
C20 0.5732(3) 0.1045(2) 0.1014(2) 0.0203(6) Uani d . 1 . C
H20 0.5561(3) 0.1491(2) 0.0396(2) 0.024 Uiso calc R 1 . H
C21 0.7048(3) 0.0671(2) 0.1347(2) 0.0242(6) Uani d . 1 . C
H21 0.7770(3) 0.0864(2) 0.0956(2) 0.029 Uiso calc R 1 . H
C22 0.7311(3) 0.0019(3) 0.2245(2) 0.0270(7) Uani d . 1 . C
H22 0.8210(3) -0.0238(3) 0.2474(2) 0.032 Uiso calc R 1 . H
C23 0.6249(3) -0.0253(3) 0.2806(2) 0.0278(7) Uani d . 1 . C
H23 0.6424(3) -0.0703(3) 0.3422(2) 0.033 Uiso calc R 1 . H
C24 0.4941(3) 0.0119(2) 0.2484(2) 0.0242(6) Uani d . 1 . C
H24 0.4221(3) -0.0069(2) 0.2879(2) 0.029 Uiso calc R 1 . H
C25 0.2973(3) 0.2165(2) 0.0020(2) 0.0176(6) Uani d . 1 . C
C26 0.3083(3) 0.3285(2) -0.0205(2) 0.0235(6) Uani d . 1 . C
H26 0.3137(3) 0.3567(2) 0.0259(2) 0.028 Uiso calc R 1 . H
C27 0.3112(3) 0.3983(3) -0.1090(2) 0.0294(7) Uani d . 1 . C
H27 0.3204(3) 0.4736(3) -0.1231(2) 0.035 Uiso calc R 1 . H
C28 0.3009(3) 0.3595(3) -0.1772(2) 0.0308(7) Uani d . 1 . C
H28 0.3020(3) 0.4079(3) -0.2382(2) 0.037 Uiso calc R 1 . H
C29 0.2887(3) 0.2487(3) -0.1556(2) 0.0312(7) Uani d . 1 . C
H29 0.2809(3) 0.2216(3) -0.2023(2) 0.037 Uiso calc R 1 . H
C30 0.2879(3) 0.1778(2) -0.0670(2) 0.0238(6) Uani d . 1 . C
H30 0.2808(3) 0.1021(2) -0.0531(2) 0.029 Uiso calc R 1 . H
C31 0.2403(3) 0.0055(2) 0.1187(2) 0.0176(6) Uani d . 1 . C
C32 0.1047(3) 0.0110(2) 0.1104(2) 0.0236(6) Uani d . 1 . C
H32 0.0405(3) 0.0778(2) 0.1079(2) 0.028 Uiso calc R 1 . H
C33 0.0616(3) -0.0798(3) 0.1059(2) 0.0279(7) Uani d . 1 . C
H33 -0.0318(3) -0.0750(3) 0.0999(2) 0.033 Uiso calc R 1 . H
C34 0.1545(3) -0.1777(2) 0.1101(2) 0.0262(7) Uani d . 1 . C
H34 0.1252(3) -0.2393(2) 0.1051(2) 0.031 Uiso calc R 1 . H
C35 0.2896(3) -0.1855(2) 0.1214(2) 0.0266(7) Uani d . 1 . C
H35 0.3532(3) -0.2535(2) 0.1263(2) 0.032 Uiso calc R 1 . H
C36 0.3329(3) -0.0939(2) 0.1257(2) 0.0229(6) Uani d . 1 . C
H36 0.4261(3) -0.0996(2) 0.1335(2) 0.027 Uiso calc R 1 . H
C37 0.0551(3) 0.0103(2) 0.3422(2) 0.0181(6) Uani d . 1 . C
C38 -0.1188(3) -0.0802(2) 0.4503(2) 0.0191(6) Uani d . 1 . C
C39 -0.1945(3) 0.0128(3) 0.4677(2) 0.0235(6) Uani d . 1 . C
H39 -0.1666(3) 0.0824(3) 0.4468(2) 0.028 Uiso calc R 1 . H
C40 -0.3118(3) 0.0020(3) 0.5164(2) 0.0295(7) Uani d . 1 . C
H40 -0.3654(3) 0.0652(3) 0.5281(2) 0.035 Uiso calc R 1 . H
C41 -0.3516(3) -0.0993(3) 0.5479(2) 0.0351(8) Uani d . 1 . C
H41 -0.4312(3) -0.1061(3) 0.5823(2) 0.042 Uiso calc R 1 . H
C42 -0.2755(3) -0.1909(3) 0.5296(2) 0.0323(8) Uani d . 1 . C
H42 -0.3036(3) -0.2605(3) 0.5509(2) 0.039 Uiso calc R 1 . H
C43 -0.1589(3) -0.1822(2) 0.4804(2) 0.0251(7) Uani d . 1 . C
H43 -0.1069(3) -0.2450(2) 0.4674(2) 0.030 Uiso calc R 1 . H
O1 0.3960(3) -0.3606(2) 0.4109(3) 0.0743(10) Uani d . 1 . O
H1 0.3374(15) -0.3033(9) 0.382(3) 0.112 Uiso calc R 1 . H
C44 0.5171(4) -0.3296(4) 0.4120(3) 0.0610(12) Uani d . 1 . C
H44A 0.5458(16) -0.295(2) 0.3501(3) 0.092 Uiso calc R 1 . H
H44B 0.5859(9) -0.3967(5) 0.4441(17) 0.092 Uiso calc R 1 . H
H44C 0.5048(9) -0.2751(19) 0.4424(18) 0.092 Uiso calc R 1 . H

loop_
_atom_type_symbol
_atom_type_description
_atom_type_scat_dispersion_real
_atom_type_scat_dispersion_imag
_atom_type_scat_source
C C 0.0033 0.0016 'International Tables (1992) Vol C Tables 4.2.6.8 and 6.1.1.4'
H H 0.0000 0.0000 'International Tables (1992) Vol C Tables 4.2.6.8 and 6.1.1.4'
N N 0.0061 0.0033 'International Tables (1992) Vol C Tables 4.2.6.8 and 6.1.1.4'
O O 0.0106 0.0060 'International Tables (1992) Vol C Tables 4.2.6.8 and 6.1.1.4'
S S 0.1246 0.1234 'International Tables (1992) Vol C Tables 4.2.6.8 and 6.1.1.4'
P P 0.1023 0.0942 'International Tables (1992) Vol C Tables 4.2.6.8 and 6.1.1.4'
Ag Ag -0.8971 1.1015 'International Tables (1992) Vol C Tables 4.2.6.8 and 6.1.1.4'

loop_
_geom_angle_atom_site_label_1
_geom_angle_atom_site_label_2
_geom_angle_atom_site_label_3
_geom_angle
_geom_angle_publ_flag
P1 Ag1 P2 125.03(3) yes
P1 Ag1 S1 120.19(3) yes
P2 Ag1 S1 114.73(3) yes
C7 P1 C1 107.33(12) n
C7 P1 C13 103.77(12) n
C1 P1 C13 103.70(12) n
C7 P1 Ag1 112.21(9) n
C1 P1 Ag1 116.76(10) n
C13 P1 Ag1 111.97(9) n
C19 P2 C31 104.20(13) n
C19 P2 C25 104.64(13) n
C31 P2 C25 103.70(12) n
C19 P2 Ag1 110.12(9) n
C31 P2 Ag1 118.28(9) n
C25 P2 Ag1 114.57(9) n
C37 S1 Ag1 99.11(10) yes
C37 N1 N2 108.5(2) yes
C37 N1 C38 133.1(2) yes
N2 N1 C38 118.4(2) yes
N3 N2 N1 106.1(2) yes
N2 N3 N4 112.2(2) yes
C37 N4 N3 106.1(2) yes
C6 C1 C2 119.0(3) n
C6 C1 P1 118.9(2) n
C2 C1 P1 122.1(2) n
C3 C2 C1 120.5(3) n
C2 C3 C4 119.8(3) n
C5 C4 C3 120.1(3) n
C6 C5 C4 119.8(3) n
C5 C6 C1 120.7(3) n
C8 C7 C12 118.4(3) n
C8 C7 P1 124.8(2) n
C12 C7 P1 116.8(2) n
C9 C8 C7 120.2(3) n
C8 C9 C10 120.6(3) n
C11 C10 C9 120.0(3) n
C10 C11 C12 119.6(3) n
C11 C12 C7 121.3(3) n
C18 C13 C14 118.8(2) n
C18 C13 P1 118.3(2) n
C14 C13 P1 122.6(2) n
C15 C14 C13 120.3(3) n
C16 C15 C14 120.4(3) n
C15 C16 C17 119.5(3) n
C16 C17 C18 120.6(3) n
C17 C18 C13 120.4(3) n
C20 C19 C24 119.1(3) n
C20 C19 P2 123.2(2) n
C24 C19 P2 117.6(2) n
C19 C20 C21 120.5(3) n
C22 C21 C20 120.3(3) n
C21 C22 C23 119.1(3) n
C24 C23 C22 121.0(3) n
C23 C24 C19 120.0(3) n
C30 C25 C26 118.4(3) n
C30 C25 P2 123.1(2) n
C26 C25 P2 118.5(2) n
C27 C26 C25 120.9(3) n
C28 C27 C26 120.4(3) n
C27 C28 C29 119.3(3) n
C30 C29 C28 120.6(3) n
C29 C30 C25 120.5(3) n
C32 C31 C36 119.2(3) n
C32 C31 P2 118.7(2) n
C36 C31 P2 122.2(2) n
C31 C32 C33 120.7(3) n
C34 C33 C32 120.1(3) n
C35 C34 C33 119.7(3) n
C34 C35 C36 120.1(3) n
C31 C36 C35 120.2(3) n
N4 C37 N1 107.1(2) n
N4 C37 S1 126.0(2) n
N1 C37 S1 126.9(2) n
C43 C38 C39 121.2(3) n
C43 C38 N1 117.7(3) n
C39 C38 N1 121.1(2) n
C38 C39 C40 118.5(3) n
C41 C40 C39 120.9(3) n
C40 C41 C42 119.9(3) n
C41 C42 C43 120.5(3) n
C42 C43 C38 119.0(3) n

loop_
_geom_bond_atom_site_label_1
_geom_bond_atom_site_label_2
_geom_bond_site_symmetry_1
_geom_bond_site_symmetry_2
_geom_bond_distance
_geom_bond_publ_flag
Ag1 P1 . . 2.4503(10) yes
Ag1 P2 . . 2.4645(10) yes
Ag1 S1 . . 2.4909(10) yes
P1 C7 . . 1.820(3) n
P1 C1 . . 1.823(3) n
P1 C13 . . 1.827(3) n
P2 C19 . . 1.822(3) n
P2 C31 . . 1.823(3) n
P2 C25 . . 1.825(3) n
S1 C37 . . 1.716(3) yes
N1 C37 . . 1.363(3) yes
N1 N2 . . 1.365(3) yes
N1 C38 . . 1.432(4) yes
N2 N3 . . 1.279(3) yes
N3 N4 . . 1.359(3) yes
N4 C37 . . 1.335(4) yes
C1 C6 . . 1.386(4) n
C1 C2 . . 1.394(4) n
C2 C3 . . 1.381(4) n
C3 C4 . . 1.388(4) n
C4 C5 . . 1.383(4) n
C5 C6 . . 1.383(4) n
C7 C8 . . 1.392(4) n
C7 C12 . . 1.394(4) n
C8 C9 . . 1.383(4) n
C9 C10 . . 1.382(4) n
C10 C11 . . 1.376(4) n
C11 C12 . . 1.384(4) n
C13 C18 . . 1.390(4) n
C13 C14 . . 1.397(4) n
C14 C15 . . 1.394(4) n
C15 C16 . . 1.380(4) n
C16 C17 . . 1.382(4) n
C17 C18 . . 1.388(4) n
C19 C20 . . 1.381(4) n
C19 C24 . . 1.399(4) n
C20 C21 . . 1.389(4) n
C21 C22 . . 1.384(4) n
C22 C23 . . 1.382(4) n
C23 C24 . . 1.377(4) n
C25 C30 . . 1.388(4) n
C25 C26 . . 1.401(4) n
C26 C27 . . 1.377(4) n
C27 C28 . . 1.379(4) n
C28 C29 . . 1.391(4) n
C29 C30 . . 1.381(4) n
C31 C32 . . 1.381(4) n
C31 C36 . . 1.387(4) n
C32 C33 . . 1.384(4) n
C33 C34 . . 1.383(4) n
C34 C35 . . 1.379(4) n
C35 C36 . . 1.392(4) n
C38 C43 . . 1.388(4) n
C38 C39 . . 1.388(4) n
C39 C40 . . 1.386(4) n
C40 C41 . . 1.378(5) n
C41 C42 . . 1.381(5) n
C42 C43 . . 1.382(4) n
O1 C44 . . 1.390(5) n
